data_1563918
loop_
_publ_author_name
'Srivastava, Ankit Kumar'
'Ghosh, Sabari'
'Jana, Subhendu'
'Pal, Samudranil'

_publ_section_title
;
 Ternary pentagonal-bipyramidal oxovanadium(V) complexes containing five-
 and six-membered chelate rings: Syntheses, structures and properties
;
_journal_name_full 'Inorganica Chimica Acta'
_journal_page_first 329
_journal_page_last 336
_journal_paper_doi 10.1016/j.ica.2018.08.036
_journal_volume 483
_journal_year 2018
_chemical_formula_sum 'C25 H27 N4 O7 V'
_chemical_formula_weight 546.45
_space_group_IT_number 2
_space_group_name_Hall '-P 1'
_space_group_name_H-M_alt 'P -1'
_symmetry_cell_setting triclinic
_symmetry_space_group_name_H-M 'P -1'
_atom_sites_solution_hydrogens geom
_atom_sites_solution_primary direct
_atom_sites_solution_secondary difmap
_audit_creation_method SHELXL-97
_cell_angle_alpha 99.478(2)
_cell_angle_beta 94.723(2)
_cell_angle_gamma 95.263(2)
_cell_formula_units_Z 2
_cell_length_a 7.8843(4)
_cell_length_b 12.5167(7)
_cell_length_c 13.5651(7)
_cell_measurement_reflns_used 9180
_cell_measurement_temperature 298(2)
_cell_measurement_theta_max 25.89
_cell_measurement_theta_min 2.44
_cell_volume 1308.35(12)
_computing_cell_refinement 'Bruker SAINT'
_computing_data_collection 'Bruker APEX2'
_computing_data_reduction 'Bruker SAINT'
_computing_molecular_graphics 'MERCURY (Macrae et al, 2008)'
_computing_publication_material 'WinGX publication routines (Farrugia, 1999)'
_computing_structure_refinement 'SHELXL-97 (Sheldrick, 2008)'
_computing_structure_solution 'SHELXS-97 (Sheldrick, 2008)'
_diffrn_ambient_temperature 298(2)
_diffrn_measured_fraction_theta_full 0.996
_diffrn_measured_fraction_theta_max 0.996
_diffrn_measurement_device_type 'Bruker APEX-II CCD'
_diffrn_measurement_method '\f and \w scans'
_diffrn_radiation_monochromator graphite
_diffrn_radiation_source 'fine-focus sealed tube'
_diffrn_radiation_type MoK\a
_diffrn_radiation_wavelength 0.71073
_diffrn_reflns_av_R_equivalents 0.0418
_diffrn_reflns_av_sigmaI/netI 0.0208
_diffrn_reflns_limit_h_max 9
_diffrn_reflns_limit_h_min -9
_diffrn_reflns_limit_k_max 15
_diffrn_reflns_limit_k_min -15
_diffrn_reflns_limit_l_max 16
_diffrn_reflns_limit_l_min -16
_diffrn_reflns_number 46719
_diffrn_reflns_theta_full 26.42
_diffrn_reflns_theta_max 26.42
_diffrn_reflns_theta_min 2.44
_exptl_absorpt_coefficient_mu 0.430
_exptl_absorpt_correction_T_max 0.9190
_exptl_absorpt_correction_T_min 0.8819
_exptl_absorpt_correction_type empirical
_exptl_absorpt_process_details 'SADABS (Sheldrick 1997)'
_exptl_crystal_colour 'Dark Brown'
_exptl_crystal_density_diffrn 1.387
_exptl_crystal_density_method 'not measured'
_exptl_crystal_description Parallelepiped
_exptl_crystal_F_000 568
_exptl_crystal_size_max 0.30
_exptl_crystal_size_mid 0.25
_exptl_crystal_size_min 0.20
_refine_diff_density_max 0.401
_refine_diff_density_min -0.324
_refine_diff_density_rms 0.043
_refine_ls_extinction_method none
_refine_ls_goodness_of_fit_ref 1.083
_refine_ls_hydrogen_treatment mixed
_refine_ls_matrix_type full
_refine_ls_number_parameters 340
_refine_ls_number_reflns 5330
_refine_ls_number_restraints 0
_refine_ls_restrained_S_all 1.083
_refine_ls_R_factor_all 0.0492
_refine_ls_R_factor_gt 0.0380
_refine_ls_shift/su_max 0.001
_refine_ls_shift/su_mean 0.000
_refine_ls_structure_factor_coef Fsqd
_refine_ls_weighting_details 'calc w=1/[\s^2^(Fo^2^)+(0.0447P)^2^+0.6721P] where P=(Fo^2^+2Fc^2^)/3'
_refine_ls_weighting_scheme calc
_refine_ls_wR_factor_gt 0.0978
_refine_ls_wR_factor_ref 0.1040
_reflns_number_gt 4526
_reflns_number_total 5330
_reflns_threshold_expression >2\s(I)
_cod_data_source_file ICA-2018-483-329.cif
_cod_data_source_block 3
_cod_depositor_comments
;
The following automatic conversions were performed:

data item '_symmetry_cell_setting' value 'Triclinic' was changed to
'triclinic' in accordance with the built-in table derived from the
CIF Core dictionary named 'cif_core.dic' version 2.4.5 last updated
on 2014-11-21.

data item '_exptl_crystal_density_meas' value 'not measured' was
changed to '?' -- the value is perceived as not measured.

Automatic conversion script
Id: cif_fix_values 8369 2020-08-20 11:38:08Z andrius 
;
_cod_original_sg_symbol_H-M P-1
_cod_database_code 1563918

loop_
_symmetry_equiv_pos_as_xyz
'x, y, z'
'-x, -y, -z'

loop_
_atom_site_label
_atom_site_type_symbol
_atom_site_fract_x
_atom_site_fract_y
_atom_site_fract_z
_atom_site_U_iso_or_equiv
_atom_site_adp_type
_atom_site_occupancy
_atom_site_symmetry_multiplicity
_atom_site_calc_flag
_atom_site_refinement_flags
_atom_site_disorder_assembly
_atom_site_disorder_group
V1 V 0.78749(4) 0.43944(3) 1.26582(2) 0.03373(11) Uani 1 1 d . . .
O1 O 0.75184(17) 0.58225(12) 1.34858(11) 0.0433(3) Uani 1 1 d . . .
O2 O 0.70362(18) 0.32967(12) 1.14146(11) 0.0433(3) Uani 1 1 d . . .
O3 O 0.56117(16) 0.48022(12) 1.21383(10) 0.0405(3) Uani 1 1 d . . .
O4 O 0.90200(17) 0.53243(12) 1.16853(11) 0.0424(3) Uani 1 1 d . . .
O5 O 0.71853(18) 0.36621(12) 1.34243(11) 0.0442(3) Uani 1 1 d . . .
O6 O 0.7444(3) 1.04584(16) 1.60815(19) 0.0949(7) Uani 1 1 d . . .
O7 O 0.5394(3) -0.06870(15) 0.78150(14) 0.0742(6) Uani 1 1 d . . .
N1 N 1.0256(2) 0.60091(14) 1.42181(13) 0.0407(4) Uani 1 1 d . . .
N2 N 1.0196(2) 0.50352(13) 1.35786(12) 0.0351(3) Uani 1 1 d . . .
N3 N 0.9845(2) 0.33700(13) 1.23081(12) 0.0351(4) Uani 1 1 d . . .
N4 N 0.9479(2) 0.24665(13) 1.15726(13) 0.0392(4) Uani 1 1 d . . .
C1 C 0.8753(3) 0.63588(16) 1.41036(15) 0.0390(4) Uani 1 1 d . . .
C2 C 0.8440(3) 0.74178(17) 1.46807(16) 0.0436(5) Uani 1 1 d . . .
C3 C 0.6901(3) 0.7835(2) 1.4489(2) 0.0598(6) Uani 1 1 d . . .
H3 H 0.6055 0.7427 1.4024 0.072 Uiso 1 1 calc R . .
C4 C 0.6610(4) 0.8840(2) 1.4976(2) 0.0738(8) Uani 1 1 d . . .
H4 H 0.5569 0.9108 1.4842 0.089 Uiso 1 1 calc R . .
C5 C 0.7853(4) 0.9453(2) 1.5663(2) 0.0651(7) Uani 1 1 d . . .
C6 C 0.9379(4) 0.9042(2) 1.5885(2) 0.0615(7) Uani 1 1 d . . .
H6 H 1.0208 0.9445 1.6364 0.074 Uiso 1 1 calc R . .
C7 C 0.9665(3) 0.80290(19) 1.53907(18) 0.0528(6) Uani 1 1 d . . .
H7 H 1.0695 0.7754 1.5537 0.063 Uiso 1 1 calc R . .
C8 C 1.1576(2) 0.45468(16) 1.35368(14) 0.0352(4) Uani 1 1 d . . .
C9 C 1.3215(3) 0.49596(19) 1.41582(17) 0.0466(5) Uani 1 1 d . . .
H9A H 1.3019 0.5525 1.4694 0.070 Uiso 1 1 calc R . .
H9B H 1.4018 0.5246 1.3748 0.070 Uiso 1 1 calc R . .
H9C H 1.3669 0.4374 1.4435 0.070 Uiso 1 1 calc R . .
C10 C 1.1359(2) 0.35520(16) 1.27960(15) 0.0357(4) Uani 1 1 d . . .
C11 C 1.2747(3) 0.28367(18) 1.26066(18) 0.0488(5) Uani 1 1 d . . .
H11A H 1.2251 0.2103 1.2353 0.073 Uiso 1 1 calc R . .
H11B H 1.3450 0.2854 1.3223 0.073 Uiso 1 1 calc R . .
H11C H 1.3433 0.3091 1.2122 0.073 Uiso 1 1 calc R . .
C12 C 0.7949(3) 0.25179(16) 1.11338(15) 0.0380(4) Uani 1 1 d . . .
C13 C 0.7249(3) 0.16710(16) 1.02732(15) 0.0397(4) Uani 1 1 d . . .
C14 C 0.8223(3) 0.08700(19) 0.98673(18) 0.0541(6) Uani 1 1 d . . .
H14 H 0.9334 0.0855 1.0150 0.065 Uiso 1 1 calc R . .
C15 C 0.7563(3) 0.0098(2) 0.9052(2) 0.0623(7) Uani 1 1 d . . .
H15 H 0.8227 -0.0437 0.8790 0.075 Uiso 1 1 calc R . .
C16 C 0.5917(3) 0.01141(19) 0.86189(17) 0.0516(6) Uani 1 1 d . . .
C17 C 0.4934(3) 0.09030(19) 0.90102(18) 0.0534(6) Uani 1 1 d . . .
H17 H 0.3828 0.0922 0.8721 0.064 Uiso 1 1 calc R . .
C18 C 0.5608(3) 0.16697(18) 0.98411(17) 0.0491(5) Uani 1 1 d . . .
H18 H 0.4935 0.2195 1.0112 0.059 Uiso 1 1 calc R . .
C19 C 0.8656(6) 1.1141(3) 1.6785(3) 0.1035(13) Uani 1 1 d . . .
H19A H 0.8259 1.1845 1.6948 0.155 Uiso 1 1 calc R . .
H19B H 0.9729 1.1214 1.6503 0.155 Uiso 1 1 calc R . .
H19C H 0.8804 1.0828 1.7382 0.155 Uiso 1 1 calc R . .
C20 C 0.3780(4) -0.0690(3) 0.7290(2) 0.0755(8) Uani 1 1 d . . .
H20A H 0.3587 -0.1303 0.6752 0.113 Uiso 1 1 calc R . .
H20B H 0.3741 -0.0029 0.7020 0.113 Uiso 1 1 calc R . .
H20C H 0.2908 -0.0738 0.7739 0.113 Uiso 1 1 calc R . .
C21 C 0.3493(3) 0.5696(3) 1.1431(3) 0.0988(13) Uani 1 1 d . . .
H21A H 0.2781 0.5015 1.1254 0.148 Uiso 1 1 calc R . .
H21B H 0.3351 0.6114 1.0902 0.148 Uiso 1 1 calc R . .
H21C H 0.3173 0.6095 1.2042 0.148 Uiso 1 1 calc R . .
C22 C 0.5331(3) 0.5484(2) 1.1579(2) 0.0587(6) Uani 1 1 d . . .
C23 C 0.6552(3) 0.6035(3) 1.1124(3) 0.0943(13) Uani 1 1 d . . .
H23 H 0.6168 0.6529 1.0737 0.113 Uiso 1 1 calc R . .
C24 C 0.8295(3) 0.5930(2) 1.1181(2) 0.0569(6) Uani 1 1 d . . .
C25 C 0.9416(4) 0.6583(3) 1.0598(3) 0.0887(11) Uani 1 1 d . . .
H25A H 1.0312 0.7021 1.1049 0.133 Uiso 1 1 calc R . .
H25B H 0.8740 0.7046 1.0269 0.133 Uiso 1 1 calc R . .
H25C H 0.9909 0.6097 1.0104 0.133 Uiso 1 1 calc R . .

loop_
_atom_site_aniso_label
_atom_site_aniso_U_11
_atom_site_aniso_U_22
_atom_site_aniso_U_33
_atom_site_aniso_U_23
_atom_site_aniso_U_13
_atom_site_aniso_U_12
V1 0.02677(17) 0.03821(19) 0.03618(18) 0.00652(13) 0.00136(12) 0.00478(12)
O1 0.0333(7) 0.0454(8) 0.0484(8) -0.0003(7) -0.0013(6) 0.0091(6)
O2 0.0365(7) 0.0449(8) 0.0453(8) 0.0005(6) -0.0054(6) 0.0082(6)
O3 0.0286(7) 0.0482(8) 0.0448(8) 0.0074(6) 0.0022(6) 0.0066(6)
O4 0.0325(7) 0.0511(8) 0.0479(8) 0.0184(7) 0.0057(6) 0.0066(6)
O5 0.0377(8) 0.0501(8) 0.0460(8) 0.0124(7) 0.0061(6) 0.0023(6)
O6 0.1158(19) 0.0487(11) 0.1145(18) -0.0132(12) 0.0209(15) 0.0197(12)
O7 0.0767(13) 0.0653(12) 0.0666(11) -0.0172(9) -0.0237(10) 0.0134(10)
N1 0.0383(9) 0.0406(9) 0.0411(9) 0.0015(7) -0.0007(7) 0.0071(7)
N2 0.0314(8) 0.0390(9) 0.0346(8) 0.0058(7) 0.0016(6) 0.0045(7)
N3 0.0323(8) 0.0368(9) 0.0359(8) 0.0061(7) 0.0024(7) 0.0039(7)
N4 0.0360(9) 0.0378(9) 0.0415(9) 0.0016(7) 0.0002(7) 0.0041(7)
C1 0.0372(11) 0.0409(11) 0.0391(10) 0.0074(9) 0.0038(8) 0.0041(8)
C2 0.0429(11) 0.0407(11) 0.0473(12) 0.0068(9) 0.0054(9) 0.0060(9)
C3 0.0525(14) 0.0497(14) 0.0740(17) 0.0004(12) -0.0024(12) 0.0150(11)
C4 0.0664(17) 0.0547(15) 0.098(2) -0.0002(15) 0.0002(16) 0.0253(13)
C5 0.0815(19) 0.0395(13) 0.0760(18) 0.0029(12) 0.0234(15) 0.0139(12)
C6 0.0689(17) 0.0500(14) 0.0591(15) -0.0041(12) 0.0061(12) -0.0031(12)
C7 0.0500(13) 0.0516(13) 0.0543(13) 0.0010(11) 0.0038(11) 0.0072(10)
C8 0.0294(9) 0.0431(11) 0.0344(10) 0.0103(8) 0.0030(8) 0.0043(8)
C9 0.0313(10) 0.0587(14) 0.0465(12) 0.0018(10) -0.0015(9) 0.0047(9)
C10 0.0296(9) 0.0394(10) 0.0397(10) 0.0107(8) 0.0038(8) 0.0048(8)
C11 0.0335(11) 0.0479(12) 0.0627(14) 0.0014(11) 0.0023(10) 0.0098(9)
C12 0.0370(10) 0.0387(10) 0.0391(10) 0.0090(8) 0.0040(8) 0.0038(8)
C13 0.0392(11) 0.0386(11) 0.0403(11) 0.0074(9) -0.0001(8) 0.0018(8)
C14 0.0437(12) 0.0525(13) 0.0600(14) -0.0048(11) -0.0081(11) 0.0107(10)
C15 0.0577(15) 0.0562(15) 0.0656(16) -0.0105(12) -0.0072(12) 0.0172(12)
C16 0.0581(14) 0.0457(12) 0.0467(12) 0.0017(10) -0.0053(10) 0.0031(10)
C17 0.0473(13) 0.0535(13) 0.0559(14) 0.0081(11) -0.0142(11) 0.0063(10)
C18 0.0488(13) 0.0445(12) 0.0526(13) 0.0058(10) -0.0045(10) 0.0103(10)
C19 0.147(4) 0.0560(18) 0.099(3) -0.0138(18) 0.035(2) -0.003(2)
C20 0.0769(19) 0.0761(19) 0.0617(16) -0.0001(14) -0.0238(14) -0.0044(15)
C21 0.0398(15) 0.155(3) 0.128(3) 0.084(3) 0.0118(16) 0.0362(18)
C22 0.0354(12) 0.0835(18) 0.0660(15) 0.0315(14) 0.0045(11) 0.0201(11)
C23 0.0461(15) 0.140(3) 0.131(3) 0.104(3) 0.0205(16) 0.0349(17)
C24 0.0422(12) 0.0706(16) 0.0690(16) 0.0391(13) 0.0111(11) 0.0114(11)
C25 0.0561(17) 0.116(3) 0.120(3) 0.085(2) 0.0225(17) 0.0157(16)

loop_
_atom_type_symbol
_atom_type_description
_atom_type_scat_dispersion_real
_atom_type_scat_dispersion_imag
_atom_type_scat_source
C C 0.0033 0.0016 'International Tables Vol C Tables 4.2.6.8 and 6.1.1.4'
H H 0.0000 0.0000 'International Tables Vol C Tables 4.2.6.8 and 6.1.1.4'
N N 0.0061 0.0033 'International Tables Vol C Tables 4.2.6.8 and 6.1.1.4'
O O 0.0106 0.0060 'International Tables Vol C Tables 4.2.6.8 and 6.1.1.4'
V V 0.3005 0.5294 'International Tables Vol C Tables 4.2.6.8 and 6.1.1.4'

loop_
_geom_angle_atom_site_label_1
_geom_angle_atom_site_label_2
_geom_angle_atom_site_label_3
_geom_angle
_geom_angle_site_symmetry_1
_geom_angle_site_symmetry_3
O5 V1 O1 95.68(7) . .
O5 V1 O3 97.71(7) . .
O1 V1 O3 72.78(6) . .
O5 V1 O2 95.31(7) . .
O1 V1 O2 145.27(6) . .
O3 V1 O2 73.16(6) . .
O5 V1 O4 174.56(7) . .
O1 V1 O4 86.10(6) . .
O3 V1 O4 87.73(6) . .
O2 V1 O4 86.04(6) . .
O5 V1 N3 91.73(7) . .
O1 V1 N3 140.95(6) . .
O3 V1 N3 143.89(6) . .
O2 V1 N3 71.31(6) . .
O4 V1 N3 83.69(6) . .
O5 V1 N2 94.86(7) . .
O1 V1 N2 71.14(6) . .
O3 V1 N2 142.72(6) . .
O2 V1 N2 140.23(6) . .
O4 V1 N2 80.83(6) . .
N3 V1 N2 70.05(6) . .
C1 O1 V1 119.78(13) . .
C12 O2 V1 119.00(12) . .
C22 O3 V1 128.19(14) . .
C24 O4 V1 126.30(14) . .
C5 O6 C19 118.7(3) . .
C16 O7 C20 119.1(2) . .
C1 N1 N2 107.12(16) . .
C8 N2 N1 118.25(16) . .
C8 N2 V1 122.30(13) . .
N1 N2 V1 119.43(12) . .
C10 N3 N4 118.84(16) . .
C10 N3 V1 122.13(13) . .
N4 N3 V1 118.97(12) . .
C12 N4 N3 107.22(16) . .
O1 C1 N1 122.52(19) . .
O1 C1 C2 117.79(18) . .
N1 C1 C2 119.68(18) . .
C7 C2 C3 118.6(2) . .
C7 C2 C1 121.9(2) . .
C3 C2 C1 119.5(2) . .
C4 C3 C2 120.8(2) . .
C3 C4 C5 120.2(3) . .
O6 C5 C4 115.2(3) . .
O6 C5 C6 124.8(3) . .
C4 C5 C6 120.0(2) . .
C7 C6 C5 119.5(2) . .
C6 C7 C2 120.9(2) . .
N2 C8 C10 112.61(17) . .
N2 C8 C9 124.27(19) . .
C10 C8 C9 123.11(17) . .
N3 C10 C8 112.80(17) . .
N3 C10 C11 123.98(19) . .
C8 C10 C11 123.21(17) . .
O2 C12 N4 122.52(18) . .
O2 C12 C13 118.24(18) . .
N4 C12 C13 119.23(18) . .
C18 C13 C14 118.3(2) . .
C18 C13 C12 120.25(19) . .
C14 C13 C12 121.40(19) . .
C15 C14 C13 120.7(2) . .
C14 C15 C16 120.3(2) . .
O7 C16 C17 124.8(2) . .
O7 C16 C15 115.4(2) . .
C17 C16 C15 119.8(2) . .
C16 C17 C18 119.3(2) . .
C13 C18 C17 121.5(2) . .
O3 C22 C23 125.5(2) . .
O3 C22 C21 114.7(2) . .
C23 C22 C21 119.8(2) . .
C22 C23 C24 126.9(2) . .
O4 C24 C23 124.6(2) . .
O4 C24 C25 116.5(2) . .
C23 C24 C25 118.9(2) . .

loop_
_geom_bond_atom_site_label_1
_geom_bond_atom_site_label_2
_geom_bond_distance
_geom_bond_site_symmetry_2
V1 O5 1.5909(14) .
V1 O1 2.0045(14) .
V1 O3 2.0051(13) .
V1 O2 2.0142(14) .
V1 O4 2.1026(14) .
V1 N3 2.1376(16) .
V1 N2 2.1389(16) .
O1 C1 1.289(2) .
O2 C12 1.290(2) .
O3 C22 1.253(3) .
O4 C24 1.248(3) .
O6 C5 1.371(3) .
O6 C19 1.408(4) .
O7 C16 1.362(3) .
O7 C20 1.406(3) .
N1 C1 1.306(3) .
N1 N2 1.369(2) .
N2 C8 1.297(2) .
N3 C10 1.298(2) .
N3 N4 1.371(2) .
N4 C12 1.312(3) .
C1 C2 1.477(3) .
C2 C7 1.384(3) .
C2 C3 1.387(3) .
C3 C4 1.369(4) .
C4 C5 1.376(4) .
C5 C6 1.381(4) .
C6 C7 1.381(3) .
C8 C10 1.453(3) .
C8 C9 1.484(3) .
C10 C11 1.488(3) .
C12 C13 1.473(3) .
C13 C18 1.376(3) .
C13 C14 1.388(3) .
C14 C15 1.374(3) .
C15 C16 1.383(3) .
C16 C17 1.376(3) .
C17 C18 1.388(3) .
C21 C22 1.500(3) .
C22 C23 1.379(4) .
C23 C24 1.389(3) .
C24 C25 1.506(3) .
